data_2211464
loop_
_publ_author_name
'Wang, Rui-He'
'Wang, Yan-Ling'
'Yao, Jun'
'Zhao, Xiu-Tai'

_publ_section_title
;
 Bis(tetraphenylphosphonium)
 bis(2-thioxo-1,3-dithiole-4,5-dithiolato)cuprate(II)
;
_journal_coeditor_code HY2027
_journal_issue 12
_journal_name_full 'Acta Crystallographica Section E'
_journal_page_first m3228
_journal_page_last m3229
_journal_paper_doi 10.1107/S1600536806046290
_journal_volume 62
_journal_year 2006
_chemical_formula_iupac '(C24 H20 P)2 [Cu (C3 S5)2]'
_chemical_formula_moiety '2(C24 H20 P +), C6 Cu S10 2-'
_chemical_formula_sum 'C54 H40 Cu P2 S10'
_chemical_formula_weight 1134.94
_chemical_name_systematic
;bis(tetraphenylphosphonium)
 bis(2-thioxo-1,3-dithiole-4,5-dithiolato)cuprate(II)
;
_space_group_IT_number 15
_symmetry_cell_setting monoclinic
_symmetry_space_group_name_Hall '-C 2yc'
_symmetry_space_group_name_H-M 'C 1 2/c 1'
_atom_sites_solution_hydrogens geom
_atom_sites_solution_primary direct
_atom_sites_solution_secondary difmap
_audit_creation_method SHELXTL-97
_cell_angle_alpha 90.00
_cell_angle_beta 93.772(10)
_cell_angle_gamma 90.00
_cell_formula_units_Z 4
_cell_length_a 20.255(3)
_cell_length_b 12.6669(17)
_cell_length_c 20.499(2)
_cell_measurement_reflns_used 38
_cell_measurement_temperature 295(2)
_cell_measurement_theta_max 12.53
_cell_measurement_theta_min 4.68
_cell_volume 5248.0(12)
_computing_cell_refinement XSCANS
_computing_data_collection 'XSCANS (Bruker,1996)'
_computing_data_reduction 'SHELXTL (Bruker, 1997)'
_computing_molecular_graphics SHELXTL
_computing_publication_material 'WinGX (Farrugia,1999)'
_computing_structure_refinement SHELXTL
_computing_structure_solution 'SIR97 (Altomare et al., 1999)'
_diffrn_ambient_temperature 295(2)
_diffrn_measured_fraction_theta_full 1.000
_diffrn_measured_fraction_theta_max 1.000
_diffrn_measurement_device_type 'Bruker P4'
_diffrn_measurement_method \w
_diffrn_radiation_monochromator graphite
_diffrn_radiation_source 'fine-focus sealed tube'
_diffrn_radiation_type MoK\a
_diffrn_radiation_wavelength 0.71073
_diffrn_reflns_av_R_equivalents 0.0312
_diffrn_reflns_av_sigmaI/netI 0.0592
_diffrn_reflns_limit_h_max 1
_diffrn_reflns_limit_h_min -24
_diffrn_reflns_limit_k_max 1
_diffrn_reflns_limit_k_min -15
_diffrn_reflns_limit_l_max 25
_diffrn_reflns_limit_l_min -25
_diffrn_reflns_number 6171
_diffrn_reflns_theta_full 26.00
_diffrn_reflns_theta_max 26.00
_diffrn_reflns_theta_min 1.90
_diffrn_standards_decay_% 1
_diffrn_standards_interval_count 97
_diffrn_standards_number 3
_exptl_absorpt_coefficient_mu 0.912
_exptl_absorpt_correction_T_max 0.765
_exptl_absorpt_correction_T_min 0.710
_exptl_absorpt_correction_type psi-scan
_exptl_absorpt_process_details '(XSCANS; Bruker,1996)'
_exptl_crystal_colour 'dark red'
_exptl_crystal_density_diffrn 1.436
_exptl_crystal_density_method 'not measured'
_exptl_crystal_description prism
_exptl_crystal_F_000 2332
_exptl_crystal_size_max 0.36
_exptl_crystal_size_mid 0.34
_exptl_crystal_size_min 0.30
_refine_diff_density_max 0.405
_refine_diff_density_min -0.562
_refine_ls_extinction_coef 0.0036(2)
_refine_ls_extinction_expression Fc^*^=kFc[1+0.001xFc^2^\l^3^/sin(2\q)]^-1/4^
_refine_ls_extinction_method SHELXTL
_refine_ls_goodness_of_fit_ref 1.028
_refine_ls_hydrogen_treatment constr
_refine_ls_matrix_type full
_refine_ls_number_parameters 304
_refine_ls_number_reflns 5167
_refine_ls_number_restraints 1
_refine_ls_restrained_S_all 1.029
_refine_ls_R_factor_all 0.0936
_refine_ls_R_factor_gt 0.0468
_refine_ls_shift/su_max 0.001
_refine_ls_shift/su_mean 0.000
_refine_ls_structure_factor_coef Fsqd
_refine_ls_weighting_details 'calc w=1/[\s^2^(Fo^2^)+(0.0617P)^2^+1.9578P] where P=(Fo^2^+2Fc^2^)/3'
_refine_ls_weighting_scheme calc
_refine_ls_wR_factor_gt 0.1116
_refine_ls_wR_factor_ref 0.1371
_reflns_number_gt 3172
_reflns_number_total 5167
_reflns_threshold_expression I>2\s(I)
_cod_data_source_file hy2027.cif
_cod_data_source_block I
_cod_original_cell_volume 5248.2(12)
_cod_original_sg_symbol_H-M 'C 2/c'
_cod_database_code 2211464
_cod_database_fobs_code 2211464

loop_
_symmetry_equiv_pos_as_xyz
'x, y, z'
'-x, y, -z+1/2'
'x+1/2, y+1/2, z'
'-x+1/2, y+1/2, -z+1/2'
'-x, -y, -z'
'x, -y, z-1/2'
'-x+1/2, -y+1/2, -z'
'x+1/2, -y+1/2, z-1/2'

loop_
_atom_site_type_symbol
_atom_site_label
_atom_site_fract_x
_atom_site_fract_y
_atom_site_fract_z
_atom_site_U_iso_or_equiv
_atom_site_adp_type
_atom_site_calc_flag
_atom_site_refinement_flags
_atom_site_occupancy
C C1 0.6646(2) 0.4692(3) 0.9726(2) 0.0538(11) Uani d . 1
C C2 0.56219(19) 0.5035(3) 0.88999(19) 0.0454(10) Uani d . 1
C C3 0.61538(19) 0.5208(3) 0.85513(19) 0.0448(10) Uani d . 1
C C4 0.6268(2) 0.1882(5) 0.8584(3) 0.0752(15) Uani d . 1
H H4 0.6712 0.2035 0.8543 0.090 Uiso calc R 1
C C5 0.5802(2) 0.2542(4) 0.8311(3) 0.0696(14) Uani d . 1
H H5 0.5926 0.3124 0.8071 0.083 Uiso calc R 1
C C6 0.5131(2) 0.2344(4) 0.8393(2) 0.0590(12) Uani d . 1
H H6 0.4808 0.2796 0.8210 0.071 Uiso calc R 1
C C7 0.4955(2) 0.1473(3) 0.8745(2) 0.0501(10) Uani d . 1
C C8 0.5438(2) 0.0788(4) 0.8997(3) 0.0749(15) Uani d . 1
H H8 0.5319 0.0184 0.9220 0.090 Uiso calc R 1
C C9 0.6103(2) 0.0999(5) 0.8918(3) 0.0824(17) Uani d . 1
H H9 0.6430 0.0545 0.9090 0.099 Uiso calc R 1
C C10 0.4001(2) 0.1600(3) 0.9755(2) 0.0479(10) Uani d . 1
C C11 0.4520(2) 0.1991(4) 1.0166(2) 0.0603(12) Uani d . 1
H H11 0.4946 0.2036 1.0024 0.072 Uiso calc R 1
C C12 0.4388(3) 0.2313(4) 1.0795(2) 0.0724(14) Uani d U 1
H H12 0.4729 0.2580 1.1073 0.087 Uiso calc R 1
C C13 0.3769(3) 0.2243(4) 1.1006(2) 0.0717(14) Uani d U 1
H H13 0.3691 0.2444 1.1430 0.086 Uiso calc R 1
C C14 0.3258(3) 0.1879(4) 1.0596(3) 0.0720(14) Uani d . 1
H H14 0.2833 0.1847 1.0741 0.086 Uiso calc R 1
C C15 0.3368(2) 0.1562(4) 0.9977(2) 0.0595(12) Uani d . 1
H H15 0.3018 0.1319 0.9702 0.071 Uiso calc R 1
C C16 0.39723(19) -0.0171(3) 0.8806(2) 0.0491(10) Uani d . 1
C C17 0.3675(2) -0.0773(4) 0.9259(2) 0.0607(12) Uani d . 1
H H17 0.3527 -0.0458 0.9632 0.073 Uiso calc R 1
C C18 0.3593(3) -0.1852(4) 0.9161(3) 0.0717(15) Uani d . 1
H H18 0.3405 -0.2261 0.9477 0.086 Uiso calc R 1
C C19 0.3783(3) -0.2305(4) 0.8615(3) 0.0825(17) Uani d . 1
H H19 0.3715 -0.3025 0.8549 0.099 Uiso calc R 1
C C20 0.4076(3) -0.1720(5) 0.8149(3) 0.0813(17) Uani d . 1
H H20 0.4204 -0.2044 0.7771 0.098 Uiso calc R 1
C C21 0.4181(2) -0.0639(4) 0.8242(2) 0.0694(14) Uani d . 1
H H21 0.4387 -0.0241 0.7932 0.083 Uiso calc R 1
C C22 0.3529(2) 0.1981(4) 0.8436(2) 0.0508(11) Uani d . 1
C C23 0.3504(2) 0.3067(4) 0.8533(2) 0.0612(12) Uani d . 1
H H23 0.3796 0.3387 0.8841 0.073 Uiso calc R 1
C C24 0.3047(2) 0.3664(4) 0.8173(3) 0.0762(16) Uani d . 1
H H24 0.3032 0.4391 0.8232 0.091 Uiso calc R 1
C C25 0.2609(2) 0.3176(6) 0.7724(3) 0.0845(18) Uani d . 1
H H25 0.2301 0.3583 0.7479 0.101 Uiso calc R 1
C C26 0.2619(2) 0.2117(5) 0.7632(3) 0.0764(16) Uani d . 1
H H26 0.2315 0.1803 0.7333 0.092 Uiso calc R 1
C C27 0.3080(2) 0.1506(4) 0.7983(2) 0.0632(13) Uani d . 1
H H27 0.3090 0.0779 0.7918 0.076 Uiso calc R 1
P P1 0.41176(5) 0.12196(9) 0.89291(5) 0.0461(3) Uani d . 1
S S1 0.71469(6) 0.44289(12) 1.03735(7) 0.0756(4) Uani d . 1
S S2 0.57977(5) 0.46807(11) 0.97176(5) 0.0593(3) Uani d . 1
S S3 0.69188(5) 0.50274(10) 0.89724(6) 0.0570(3) Uani d . 1
S S4 0.48114(5) 0.50977(10) 0.85744(5) 0.0526(3) Uani d . 1
S S5 0.61057(5) 0.55640(10) 0.77355(5) 0.0582(3) Uani d . 1
Cu Cu1 0.5000 0.53565(6) 0.7500 0.0440(2) Uani d S 1

loop_
_atom_site_aniso_label
_atom_site_aniso_U_11
_atom_site_aniso_U_22
_atom_site_aniso_U_33
_atom_site_aniso_U_12
_atom_site_aniso_U_13
_atom_site_aniso_U_23
C1 0.055(3) 0.048(3) 0.057(3) -0.007(2) -0.004(2) 0.003(2)
C2 0.042(2) 0.052(3) 0.042(2) -0.0049(19) 0.0000(18) 0.0052(19)
C3 0.042(2) 0.046(2) 0.045(2) -0.0084(19) -0.0018(18) -0.0023(19)
C4 0.048(3) 0.098(4) 0.080(4) -0.004(3) 0.011(3) 0.000(3)
C5 0.062(3) 0.066(3) 0.084(4) -0.015(3) 0.029(3) -0.004(3)
C6 0.063(3) 0.050(3) 0.063(3) -0.005(2) 0.003(2) 0.005(2)
C7 0.046(2) 0.051(3) 0.053(2) -0.006(2) 0.001(2) 0.004(2)
C8 0.064(3) 0.073(4) 0.088(4) 0.002(3) 0.007(3) 0.027(3)
C9 0.053(3) 0.111(5) 0.084(4) 0.007(3) 0.007(3) 0.017(4)
C10 0.052(2) 0.039(2) 0.052(2) -0.001(2) -0.003(2) -0.002(2)
C11 0.048(3) 0.057(3) 0.075(3) 0.002(2) -0.007(2) -0.006(3)
C12 0.086(3) 0.064(3) 0.064(3) -0.001(3) -0.021(3) -0.015(3)
C13 0.092(4) 0.064(3) 0.059(3) 0.006(3) 0.006(3) -0.009(3)
C14 0.073(3) 0.071(4) 0.073(3) -0.007(3) 0.018(3) -0.010(3)
C15 0.051(3) 0.065(3) 0.063(3) -0.007(2) 0.009(2) -0.009(2)
C16 0.042(2) 0.050(3) 0.054(2) 0.000(2) -0.0030(19) -0.004(2)
C17 0.072(3) 0.046(3) 0.064(3) -0.005(2) 0.000(2) 0.002(2)
C18 0.076(4) 0.050(3) 0.087(4) -0.014(3) -0.009(3) 0.006(3)
C19 0.080(4) 0.054(3) 0.108(5) 0.000(3) -0.032(4) -0.010(3)
C20 0.077(4) 0.077(4) 0.089(4) 0.010(3) -0.007(3) -0.038(3)
C21 0.068(3) 0.076(4) 0.064(3) -0.012(3) 0.006(3) -0.016(3)
C22 0.042(2) 0.060(3) 0.050(2) -0.009(2) 0.0017(19) 0.011(2)
C23 0.051(3) 0.061(3) 0.072(3) 0.001(2) 0.001(2) 0.011(3)
C24 0.057(3) 0.067(4) 0.106(4) 0.005(3) 0.020(3) 0.025(3)
C25 0.045(3) 0.110(5) 0.099(4) 0.009(3) 0.007(3) 0.045(4)
C26 0.039(3) 0.114(5) 0.074(3) -0.007(3) -0.009(2) 0.027(3)
C27 0.050(3) 0.076(3) 0.063(3) -0.010(3) 0.001(2) 0.010(3)
P1 0.0393(6) 0.0470(6) 0.0516(6) -0.0061(5) 0.0003(5) 0.0037(5)
S1 0.0562(7) 0.0977(11) 0.0699(8) -0.0153(7) -0.0189(6) 0.0261(8)
S2 0.0443(6) 0.0877(9) 0.0455(6) -0.0039(6) 0.0001(5) 0.0108(6)
S3 0.0389(6) 0.0737(8) 0.0581(7) -0.0078(6) 0.0001(5) 0.0057(6)
S4 0.0377(5) 0.0731(8) 0.0471(6) 0.0032(5) 0.0025(4) 0.0048(6)
S5 0.0510(6) 0.0801(9) 0.0434(6) -0.0155(6) 0.0035(5) 0.0053(6)
Cu1 0.0452(4) 0.0435(4) 0.0429(4) 0.000 0.0008(3) 0.000

loop_
_atom_type_symbol
_atom_type_description
_atom_type_scat_dispersion_real
_atom_type_scat_dispersion_imag
_atom_type_scat_source
C C 0.0033 0.0016 'International Tables Vol C Tables 4.2.6.8 and 6.1.1.4'
H H 0.0000 0.0000 'International Tables Vol C Tables 4.2.6.8 and 6.1.1.4'
P P 0.1023 0.0942 'International Tables Vol C Tables 4.2.6.8 and 6.1.1.4'
S S 0.1246 0.1234 'International Tables Vol C Tables 4.2.6.8 and 6.1.1.4'
Cu Cu 0.3201 1.2651 'International Tables Vol C Tables 4.2.6.8 and 6.1.1.4'

loop_
_geom_angle_atom_site_label_1
_geom_angle_atom_site_label_2
_geom_angle_atom_site_label_3
_geom_angle_site_symmetry_1
_geom_angle_site_symmetry_3
_geom_angle
_geom_angle_publ_flag
S1 C1 S2 . . 124.7(3) ?
S1 C1 S3 . . 123.6(3) ?
S2 C1 S3 . . 111.8(2) ?
C3 C2 S4 . . 123.9(3) ?
C3 C2 S2 . . 115.5(3) ?
S4 C2 S2 . . 120.6(2) ?
C2 C3 S5 . . 124.0(3) ?
C2 C3 S3 . . 115.6(3) ?
S5 C3 S3 . . 120.4(2) ?
C5 C4 C9 . . 121.7(5) ?
C5 C4 H4 . . 119.1 ?
C9 C4 H4 . . 119.1 ?
C4 C5 C6 . . 119.6(5) ?
C4 C5 H5 . . 120.2 ?
C6 C5 H5 . . 120.2 ?
C7 C6 C5 . . 119.5(5) ?
C7 C6 H6 . . 120.2 ?
C5 C6 H6 . . 120.2 ?
C6 C7 C8 . . 119.8(4) ?
C6 C7 P1 . . 122.4(3) ?
C8 C7 P1 . . 117.7(3) ?
C7 C8 C9 . . 120.1(5) ?
C7 C8 H8 . . 120.0 ?
C9 C8 H8 . . 120.0 ?
C4 C9 C8 . . 119.1(5) ?
C4 C9 H9 . . 120.4 ?
C8 C9 H9 . . 120.4 ?
C15 C10 C11 . . 119.4(4) ?
C15 C10 P1 . . 118.8(3) ?
C11 C10 P1 . . 121.7(3) ?
C12 C11 C10 . . 118.6(4) ?
C12 C11 H11 . . 120.7 ?
C10 C11 H11 . . 120.7 ?
C13 C12 C11 . . 121.0(5) ?
C13 C12 H12 . . 119.5 ?
C11 C12 H12 . . 119.5 ?
C12 C13 C14 . . 120.3(5) ?
C12 C13 H13 . . 119.9 ?
C14 C13 H13 . . 119.9 ?
C15 C14 C13 . . 120.4(5) ?
C15 C14 H14 . . 119.8 ?
C13 C14 H14 . . 119.8 ?
C14 C15 C10 . . 120.4(4) ?
C14 C15 H15 . . 119.8 ?
C10 C15 H15 . . 119.8 ?
C17 C16 C21 . . 119.8(4) ?
C17 C16 P1 . . 121.6(3) ?
C21 C16 P1 . . 118.5(4) ?
C16 C17 C18 . . 120.2(5) ?
C16 C17 H17 . . 119.9 ?
C18 C17 H17 . . 119.9 ?
C19 C18 C17 . . 120.4(5) ?
C19 C18 H18 . . 119.8 ?
C17 C18 H18 . . 119.8 ?
C18 C19 C20 . . 120.7(5) ?
C18 C19 H19 . . 119.7 ?
C20 C19 H19 . . 119.7 ?
C19 C20 C21 . . 120.3(5) ?
C19 C20 H20 . . 119.8 ?
C21 C20 H20 . . 119.8 ?
C16 C21 C20 . . 118.6(5) ?
C16 C21 H21 . . 120.7 ?
C20 C21 H21 . . 120.7 ?
C23 C22 C27 . . 119.6(4) ?
C23 C22 P1 . . 118.7(3) ?
C27 C22 P1 . . 121.6(4) ?
C24 C23 C22 . . 119.9(5) ?
C24 C23 H23 . . 120.1 ?
C22 C23 H23 . . 120.1 ?
C23 C24 C25 . . 119.5(5) ?
C23 C24 H24 . . 120.3 ?
C25 C24 H24 . . 120.3 ?
C26 C25 C24 . . 121.3(5) ?
C26 C25 H25 . . 119.3 ?
C24 C25 H25 . . 119.3 ?
C25 C26 C27 . . 120.0(5) ?
C25 C26 H26 . . 120.0 ?
C27 C26 H26 . . 120.0 ?
C26 C27 C22 . . 119.6(5) ?
C26 C27 H27 . . 120.2 ?
C22 C27 H27 . . 120.2 ?
C7 P1 C10 . . 109.7(2) ?
C7 P1 C22 . . 112.9(2) ?
C10 P1 C22 . . 105.3(2) ?
C7 P1 C16 . . 107.1(2) ?
C10 P1 C16 . . 111.4(2) ?
C22 P1 C16 . . 110.5(2) ?
C1 S2 C2 . . 98.5(2) ?
C1 S3 C3 . . 98.6(2) ?
C2 S4 Cu1 . . 99.41(14) ?
C3 S5 Cu1 . . 99.63(13) ?
S5 Cu1 S5 2_656 . 166.73(7) y
S5 Cu1 S4 2_656 2_656 92.10(4) ?
S5 Cu1 S4 . 2_656 89.80(4) y
S5 Cu1 S4 2_656 . 89.80(4) ?
S5 Cu1 S4 . . 92.10(4) y
S4 Cu1 S4 2_656 . 163.49(7) y

loop_
_geom_bond_atom_site_label_1
_geom_bond_atom_site_label_2
_geom_bond_site_symmetry_2
_geom_bond_distance
_geom_bond_publ_flag
C1 S1 . 1.650(4) ?
C1 S2 . 1.717(4) ?
C1 S3 . 1.728(4) ?
C2 C3 . 1.349(5) ?
C2 S4 . 1.733(4) ?
C2 S2 . 1.749(4) ?
C3 S5 . 1.728(4) ?
C3 S3 . 1.739(4) ?
C4 C5 . 1.354(7) ?
C4 C9 . 1.364(7) ?
C4 H4 . 0.9300 ?
C5 C6 . 1.402(6) ?
C5 H5 . 0.9300 ?
C6 C7 . 1.378(6) ?
C6 H6 . 0.9300 ?
C7 C8 . 1.383(6) ?
C7 P1 . 1.791(4) ?
C8 C9 . 1.393(6) ?
C8 H8 . 0.9300 ?
C9 H9 . 0.9300 ?
C10 C15 . 1.389(6) ?
C10 C11 . 1.394(6) ?
C10 P1 . 1.791(4) ?
C11 C12 . 1.394(6) ?
C11 H11 . 0.9300 ?
C12 C13 . 1.356(7) ?
C12 H12 . 0.9300 ?
C13 C14 . 1.369(7) ?
C13 H13 . 0.9300 ?
C14 C15 . 1.363(6) ?
C14 H14 . 0.9300 ?
C15 H15 . 0.9300 ?
C16 C17 . 1.370(6) ?
C16 C21 . 1.391(6) ?
C16 P1 . 1.801(4) ?
C17 C18 . 1.390(6) ?
C17 H17 . 0.9300 ?
C18 C19 . 1.336(7) ?
C18 H18 . 0.9300 ?
C19 C20 . 1.374(8) ?
C19 H19 . 0.9300 ?
C20 C21 . 1.396(7) ?
C20 H20 . 0.9300 ?
C21 H21 . 0.9300 ?
C22 C23 . 1.391(6) ?
C22 C27 . 1.393(6) ?
C22 P1 . 1.794(4) ?
C23 C24 . 1.372(6) ?
C23 H23 . 0.9300 ?
C24 C25 . 1.382(7) ?
C24 H24 . 0.9300 ?
C25 C26 . 1.355(8) ?
C25 H25 . 0.9300 ?
C26 C27 . 1.379(6) ?
C26 H26 . 0.9300 ?
C27 H27 . 0.9300 ?
S4 Cu1 . 2.2837(11) y
S5 Cu1 . 2.2751(11) y
Cu1 S5 2_656 2.2751(11) ?
Cu1 S4 2_656 2.2837(11) ?

loop_
_geom_torsion_atom_site_label_1
_geom_torsion_atom_site_label_2
_geom_torsion_atom_site_label_3
_geom_torsion_atom_site_label_4
_geom_torsion_site_symmetry_4
_geom_torsion
S4 C2 C3 S5 . 2.3(6)
S2 C2 C3 S5 . 179.9(2)
S4 C2 C3 S3 . -176.5(2)
S2 C2 C3 S3 . 1.1(5)
C9 C4 C5 C6 . 2.6(8)
C4 C5 C6 C7 . -0.6(7)
C5 C6 C7 C8 . -2.0(7)
C5 C6 C7 P1 . 174.8(4)
C6 C7 C8 C9 . 2.6(8)
P1 C7 C8 C9 . -174.3(4)
C5 C4 C9 C8 . -2.0(9)
C7 C8 C9 C4 . -0.7(8)
C15 C10 C11 C12 . 1.2(7)
P1 C10 C11 C12 . 177.3(4)
C10 C11 C12 C13 . 0.4(8)
C11 C12 C13 C14 . -1.7(8)
C12 C13 C14 C15 . 1.3(8)
C13 C14 C15 C10 . 0.4(8)
C11 C10 C15 C14 . -1.6(7)
P1 C10 C15 C14 . -177.8(4)
C21 C16 C17 C18 . 1.3(7)
P1 C16 C17 C18 . -177.5(4)
C16 C17 C18 C19 . -2.4(8)
C17 C18 C19 C20 . 1.6(8)
C18 C19 C20 C21 . 0.2(8)
C17 C16 C21 C20 . 0.5(7)
P1 C16 C21 C20 . 179.3(4)
C19 C20 C21 C16 . -1.2(8)
C27 C22 C23 C24 . -1.3(7)
P1 C22 C23 C24 . -178.4(3)
C22 C23 C24 C25 . 0.9(7)
C23 C24 C25 C26 . 0.3(8)
C24 C25 C26 C27 . -1.1(8)
C25 C26 C27 C22 . 0.6(7)
C23 C22 C27 C26 . 0.6(7)
P1 C22 C27 C26 . 177.5(3)
C6 C7 P1 C10 . -101.2(4)
C8 C7 P1 C10 . 75.6(4)
C6 C7 P1 C22 . 15.9(5)
C8 C7 P1 C22 . -167.3(4)
C6 C7 P1 C16 . 137.8(4)
C8 C7 P1 C16 . -45.4(4)
C15 C10 P1 C7 . 173.9(4)
C11 C10 P1 C7 . -2.2(4)
C15 C10 P1 C22 . 52.2(4)
C11 C10 P1 C22 . -123.9(4)
C15 C10 P1 C16 . -67.7(4)
C11 C10 P1 C16 . 116.2(4)
C23 C22 P1 C7 . -69.0(4)
C27 C22 P1 C7 . 114.1(4)
C23 C22 P1 C10 . 50.6(4)
C27 C22 P1 C10 . -126.3(4)
C23 C22 P1 C16 . 171.1(3)
C27 C22 P1 C16 . -5.9(4)
C17 C16 P1 C7 . 132.8(4)
C21 C16 P1 C7 . -46.0(4)
C17 C16 P1 C10 . 12.9(4)
C21 C16 P1 C10 . -165.9(4)
C17 C16 P1 C22 . -103.8(4)
C21 C16 P1 C22 . 77.4(4)
S1 C1 S2 C2 . 179.4(3)
S3 C1 S2 C2 . 0.0(3)
C3 C2 S2 C1 . -0.7(4)
S4 C2 S2 C1 . 176.9(3)
S1 C1 S3 C3 . -179.0(3)
S2 C1 S3 C3 . 0.4(3)
C2 C3 S3 C1 . -0.9(4)
S5 C3 S3 C1 . -179.8(3)
C3 C2 S4 Cu1 . 5.2(4)
S2 C2 S4 Cu1 . -172.2(2)
C2 C3 S5 Cu1 . -8.4(4)
S3 C3 S5 Cu1 . 170.4(2)
C3 S5 Cu1 S5 2_656 106.61(14)
C3 S5 Cu1 S4 2_656 -155.06(15)
C3 S5 Cu1 S4 . 8.54(15)
C2 S4 Cu1 S5 2_656 -174.58(15)
C2 S4 Cu1 S5 . -7.71(15)
C2 S4 Cu1 S4 2_656 88.69(14)
